data_4346148
loop_
_publ_author_name
'Mogesa, Benjamin'
'Perera, Eranda'
'Rhoda, Hannah M.'
'Gibson, John K.'
'Oomens, Jos'
'Berden, Giel'
'van Stipdonk, Michael J.'
'Nemykin, Victor N.'
'Basu, Partha'

_publ_section_title
;
 Solution, Solid, and Gas Phase Studies on a Nickel Dithiolene System:
 Spectator Metal and Reactor Ligand.
;
_journal_issue 16
_journal_name_full 'Inorganic chemistry'
_journal_page_first 7703
_journal_page_last 7716
_journal_paper_doi 10.1021/acs.inorgchem.5b00531
_journal_volume 54
_journal_year 2015
_chemical_formula_moiety 'C30 H54 N6 Ni S6, 2(B F4)'
_chemical_formula_sum 'C30 H54 B2 F8 N6 Ni S6'
_chemical_formula_weight 923.52
_space_group_IT_number 163
_space_group_name_Hall '-P 3 2c'
_space_group_name_H-M_alt 'P -3 1 c'
_symmetry_cell_setting trigonal
_symmetry_space_group_name_H-M 'P -3 1 c'
_atom_sites_solution_hydrogens geom
_atom_sites_solution_primary direct
_atom_sites_solution_secondary difmap
_audit_creation_method SHELXL-97
_cell_angle_alpha 90.00
_cell_angle_beta 90.00
_cell_angle_gamma 120.00
_cell_formula_units_Z 2
_cell_length_a 15.0044(11)
_cell_length_b 15.0044(11)
_cell_length_c 11.995(2)
_cell_measurement_reflns_used 3346
_cell_measurement_temperature 296(2)
_cell_measurement_theta_max 47.469
_cell_measurement_theta_min 4.615
_cell_volume 2338.7(5)
_computing_cell_refinement 'Bruker SAINT'
_computing_data_collection 'Bruker SMART'
_computing_data_reduction 'Bruker sAINT'
_computing_molecular_graphics 'Bruker SHELXTL'
_computing_publication_material 'Bruker SHELXTL'
_computing_structure_refinement 'SHELXL-97 (Sheldrick, 1997)'
_computing_structure_solution 'SHELXS-97 (Sheldrick, 1990)'
_diffrn_ambient_temperature 296(2)
_diffrn_measured_fraction_theta_full 0.989
_diffrn_measured_fraction_theta_max 0.989
_diffrn_measurement_device_type 'Bruker smart Apex2'
_diffrn_measurement_method 'phi and omega scans'
_diffrn_radiation_monochromator graphite
_diffrn_radiation_source 'fine-focus sealed tube'
_diffrn_radiation_type MoK\a
_diffrn_radiation_wavelength 0.71073
_diffrn_reflns_av_R_equivalents 0.0716
_diffrn_reflns_av_sigmaI/netI 0.0249
_diffrn_reflns_limit_h_max 19
_diffrn_reflns_limit_h_min -19
_diffrn_reflns_limit_k_max 18
_diffrn_reflns_limit_k_min -19
_diffrn_reflns_limit_l_max 15
_diffrn_reflns_limit_l_min -15
_diffrn_reflns_number 26729
_diffrn_reflns_theta_full 27.24
_diffrn_reflns_theta_max 27.24
_diffrn_reflns_theta_min 2.31
_exptl_absorpt_coefficient_mu 0.743
_exptl_absorpt_correction_T_max 0.9228
_exptl_absorpt_correction_T_min 0.6643
_exptl_absorpt_correction_type empirical
_exptl_absorpt_process_details SADABS
_exptl_crystal_colour bronze
_exptl_crystal_density_diffrn 1.311
_exptl_crystal_density_method 'not measured'
_exptl_crystal_description Needle
_exptl_crystal_F_000 964
_exptl_crystal_size_max 0.60
_exptl_crystal_size_mid 0.17
_exptl_crystal_size_min 0.11
_refine_diff_density_max 1.758
_refine_diff_density_min -0.513
_refine_diff_density_rms 0.098
_refine_ls_extinction_method none
_refine_ls_goodness_of_fit_ref 1.591
_refine_ls_hydrogen_treatment constr
_refine_ls_matrix_type full
_refine_ls_number_parameters 83
_refine_ls_number_reflns 1743
_refine_ls_number_restraints 0
_refine_ls_restrained_S_all 1.591
_refine_ls_R_factor_all 0.0877
_refine_ls_R_factor_gt 0.0640
_refine_ls_shift/su_max 0.000
_refine_ls_shift/su_mean 0.000
_refine_ls_structure_factor_coef Fsqd
_refine_ls_weighting_details 'calc w=1/[\s^2^(Fo^2^)+(0.1000P)^2^+0.0000P] where P=(Fo^2^+2Fc^2^)/3'
_refine_ls_weighting_scheme calc
_refine_ls_wR_factor_gt 0.2201
_refine_ls_wR_factor_ref 0.2364
_reflns_number_gt 1200
_reflns_number_total 1743
_reflns_threshold_expression >2sigma(I)
_cod_data_source_file ic5b00531_si_001.cif
_cod_data_source_block test_0m
_cod_depositor_comments
;
The following automatic conversions were performed:

data item '_symmetry_cell_setting' value 'Trigonal' was changed to
'trigonal' in accordance with the
/home/saulius/struct/COD-crude-data/automatic-downloads/DataCite-retrospective/ACS/depositions/lib/dictionaries/cif_core.dic
dictionary named 'cif_core.dic' version 2.4.2 last updated on
2011-04-26.

Automatic conversion script
Id: cif_fix_values 6909 2019-04-08 15:41:33Z antanas 
;
_cod_original_cell_volume 2338.8(5)
_cod_original_sg_symbol_H-M P-31c
_cod_original_formula_sum 'C30 H54 B2 F8 N6 Ni S6 '
_cod_database_code 4346148

loop_
_symmetry_equiv_pos_as_xyz
'x, y, z'
'-y, x-y, z'
'-x+y, -x, z'
'-y, -x, -z+1/2'
'-x+y, y, -z+1/2'
'x, x-y, -z+1/2'
'-x, -y, -z'
'y, -x+y, -z'
'x-y, x, -z'
'y, x, z-1/2'
'x-y, -y, z-1/2'
'-x, -x+y, z-1/2'

loop_
_atom_site_label
_atom_site_type_symbol
_atom_site_fract_x
_atom_site_fract_y
_atom_site_fract_z
_atom_site_U_iso_or_equiv
_atom_site_adp_type
_atom_site_occupancy
_atom_site_symmetry_multiplicity
_atom_site_calc_flag
_atom_site_refinement_flags
Ni1 Ni 0.0000 0.0000 0.7500 0.0418(4) Uani 1 6 d S
S2 S 0.13369(8) 0.00846(8) 0.86406(8) 0.0516(4) Uani 1 1 d .
C3 C 0.3370(4) 0.0199(4) 0.9032(4) 0.0663(13) Uani 1 1 d .
H3 H 0.2678 -0.0398 0.9114 0.080 Uiso 1 1 calc R
C1 C 0.2431(3) 0.0869(3) 0.7963(3) 0.0425(9) Uani 1 1 d .
C2 C 0.4264(3) 0.1636(3) 0.7596(4) 0.0592(11) Uani 1 1 d .
H2A H 0.4306 0.1348 0.6888 0.071 Uiso 1 1 calc R
H2B H 0.4857 0.1766 0.8041 0.071 Uiso 1 1 calc R
C4 C 0.3673(5) 0.0768(5) 1.0170(4) 0.102(2) Uani 1 1 d .
H4A H 0.4373 0.1322 1.0137 0.154 Uiso 1 1 calc R
H4B H 0.3607 0.0295 1.0746 0.154 Uiso 1 1 calc R
H4C H 0.3228 0.1039 1.0330 0.154 Uiso 1 1 calc R
C5 C 0.4070(5) -0.0190(4) 0.8685(6) 0.102(2) Uani 1 1 d .
H5A H 0.3818 -0.0579 0.8008 0.153 Uiso 1 1 calc R
H5B H 0.4092 -0.0623 0.9261 0.153 Uiso 1 1 calc R
H5C H 0.4749 0.0381 0.8563 0.153 Uiso 1 1 calc R
N1 N 0.3307(2) 0.0901(3) 0.8182(3) 0.0517(9) Uani 1 1 d .
F1 F 0.5911(3) 0.3525(3) 0.9433(4) 0.1290(14) Uani 1 1 d .
B1 B 0.6667 0.3333 0.9618(11) 0.078(3) Uani 1 3 d S
F2 F 0.6667 0.3333 1.0771(9) 0.262(7) Uani 1 3 d S

loop_
_atom_site_aniso_label
_atom_site_aniso_U_11
_atom_site_aniso_U_22
_atom_site_aniso_U_33
_atom_site_aniso_U_23
_atom_site_aniso_U_13
_atom_site_aniso_U_12
Ni1 0.0346(5) 0.0346(5) 0.0563(8) 0.000 0.000 0.0173(3)
S2 0.0401(6) 0.0569(7) 0.0592(7) 0.0215(4) 0.0079(4) 0.0253(5)
C3 0.053(3) 0.076(3) 0.077(3) 0.030(2) 0.004(2) 0.038(2)
C1 0.0355(19) 0.042(2) 0.0486(19) 0.0046(15) -0.0034(14) 0.0179(16)
C2 0.036(2) 0.063(3) 0.073(3) 0.017(2) 0.0023(17) 0.0202(19)
C4 0.112(5) 0.141(6) 0.071(3) 0.031(4) 0.001(3) 0.076(5)
C5 0.111(5) 0.122(5) 0.115(5) 0.024(4) -0.002(4) 0.090(4)
N1 0.0417(19) 0.056(2) 0.0602(19) 0.0137(15) 0.0012(14) 0.0265(16)
F1 0.100(3) 0.107(3) 0.191(4) -0.025(3) -0.022(3) 0.059(2)
B1 0.061(4) 0.061(4) 0.112(8) 0.000 0.000 0.030(2)
F2 0.340(11) 0.340(11) 0.105(7) 0.000 0.000 0.170(5)

loop_
_atom_type_symbol
_atom_type_description
_atom_type_scat_dispersion_real
_atom_type_scat_dispersion_imag
_atom_type_scat_source
C C 0.0033 0.0016 'International Tables Vol C Tables 4.2.6.8 and 6.1.1.4'
H H 0.0000 0.0000 'International Tables Vol C Tables 4.2.6.8 and 6.1.1.4'
N N 0.0061 0.0033 'International Tables Vol C Tables 4.2.6.8 and 6.1.1.4'
S S 0.1246 0.1234 'International Tables Vol C Tables 4.2.6.8 and 6.1.1.4'
Ni Ni 0.3393 1.1124 'International Tables Vol C Tables 4.2.6.8 and 6.1.1.4'
B B 0.0013 0.0007 'International Tables Vol C Tables 4.2.6.8 and 6.1.1.4'
F F 0.0171 0.0103 'International Tables Vol C Tables 4.2.6.8 and 6.1.1.4'

loop_
_geom_angle_atom_site_label_1
_geom_angle_atom_site_label_2
_geom_angle_atom_site_label_3
_geom_angle
_geom_angle_site_symmetry_1
_geom_angle_site_symmetry_3
S2 Ni1 S2 90.21(4) 6_556 5_556
S2 Ni1 S2 174.71(5) 6_556 3
S2 Ni1 S2 93.66(5) 5_556 3
S2 Ni1 S2 93.66(5) 6_556 2
S2 Ni1 S2 86.17(4) 5_556 2
S2 Ni1 S2 90.21(4) 3 2
S2 Ni1 S2 86.17(4) 6_556 .
S2 Ni1 S2 174.70(5) 5_556 .
S2 Ni1 S2 90.21(4) 3 .
S2 Ni1 S2 90.21(4) 2 .
S2 Ni1 S2 90.21(4) 6_556 4_556
S2 Ni1 S2 90.21(4) 5_556 4_556
S2 Ni1 S2 86.17(4) 3 4_556
S2 Ni1 S2 174.71(5) 2 4_556
S2 Ni1 S2 93.66(5) . 4_556
C1 S2 Ni1 105.20(12) . .
C5 C3 N1 112.8(4) . .
C5 C3 C4 112.9(5) . .
N1 C3 C4 108.4(4) . .
N1 C1 C1 117.5(2) . 6_556
N1 C1 S2 122.5(3) . .
C1 C1 S2 119.94(14) 6_556 .
N1 C2 C2 109.3(3) . 6_556
C1 N1 C2 120.7(3) . .
C1 N1 C3 121.4(3) . .
C2 N1 C3 117.8(3) . .
F1 B1 F1 117.2(4) 2_655 3_665
F1 B1 F1 117.2(4) 2_655 .
F1 B1 F1 117.2(4) 3_665 .
F1 B1 F2 99.7(6) 2_655 .
F1 B1 F2 99.7(6) 3_665 .
F1 B1 F2 99.7(6) . .

loop_
_geom_bond_atom_site_label_1
_geom_bond_atom_site_label_2
_geom_bond_distance
_geom_bond_site_symmetry_2
Ni1 S2 2.3785(11) 6_556
Ni1 S2 2.3785(11) 5_556
Ni1 S2 2.3785(11) 3
Ni1 S2 2.3785(11) 2
Ni1 S2 2.3785(11) .
Ni1 S2 2.3785(11) 4_556
S2 C1 1.676(4) .
C3 C5 1.494(8) .
C3 N1 1.502(5) .
C3 C4 1.552(8) .
C1 N1 1.316(4) .
C1 C1 1.522(7) 6_556
C2 N1 1.480(5) .
C2 C2 1.505(8) 6_556
F1 B1 1.320(4) .
B1 F1 1.320(4) 2_655
B1 F1 1.320(4) 3_665
B1 F2 1.383(17) .
